data_1552149
loop_
_publ_author_name
'Guo, Lihua'
'Sun, Wenting'
'Li, Shuaikang'
'Xu, Guoyong'
'Dai, Shengyu'

_publ_section_title
;
 Bulky yet flexible substituents in insertion polymerization with
 \a-diimine nickel and palladium systems
;
_journal_issue 35
_journal_name_full 'Polymer Chemistry'
_journal_page_first 4866
_journal_paper_doi 10.1039/C9PY00857H
_journal_volume 10
_journal_year 2019
_chemical_formula_moiety 'C44 H56 Br2 N2 Ni'
_chemical_formula_sum 'C44 H56 Br2 N2 Ni'
_chemical_formula_weight 831.43
_space_group_crystal_system triclinic
_space_group_IT_number 2
_space_group_name_Hall '-P 1'
_space_group_name_H-M_alt 'P -1'
_symmetry_space_group_name_Hall '-P 1'
_symmetry_space_group_name_H-M 'P -1'
_atom_sites_solution_hydrogens geom
_atom_sites_solution_primary dual
_audit_creation_date 2019-03-08
_audit_creation_method
;
Olex2 1.2
(compiled 2018.05.29 svn.r3508 for OlexSys, GUI svn.r5506)
;
_audit_update_record
;
2019-05-13 deposited with the CCDC.    2019-08-05 downloaded from the CCDC.
;
_cell_angle_alpha 89.688(5)
_cell_angle_beta 82.245(6)
_cell_angle_gamma 88.268(5)
_cell_formula_units_Z 4
_cell_length_a 11.341(2)
_cell_length_b 17.349(3)
_cell_length_c 20.734(3)
_cell_measurement_reflns_used 9870
_cell_measurement_temperature 100
_cell_measurement_theta_max 26.252
_cell_measurement_theta_min 2.301
_cell_volume 4040.4(12)
_computing_cell_refinement 'SAINT V8.38A (?, 2016)'
_computing_data_reduction 'SAINT V8.38A (?, 2016)'
_computing_molecular_graphics 'Olex2 (Dolomanov et al., 2009)'
_computing_publication_material 'Olex2 (Dolomanov et al., 2009)'
_computing_structure_refinement 'ShelXL (Sheldrick, 2015)'
_computing_structure_solution 'ShelXT (Sheldrick, 2015)'
_diffrn_ambient_temperature 100.0
_diffrn_measured_fraction_theta_full 0.998
_diffrn_measured_fraction_theta_max 0.982
_diffrn_measurement_device_type 'Bruker APEX-II CCD'
_diffrn_radiation_type MoK\a
_diffrn_radiation_wavelength 0.71073
_diffrn_reflns_av_R_equivalents 0.0940
_diffrn_reflns_av_unetI/netI 0.0957
_diffrn_reflns_Laue_measured_fraction_full 0.998
_diffrn_reflns_Laue_measured_fraction_max 0.982
_diffrn_reflns_limit_h_max 14
_diffrn_reflns_limit_h_min -14
_diffrn_reflns_limit_k_max 21
_diffrn_reflns_limit_k_min -21
_diffrn_reflns_limit_l_max 25
_diffrn_reflns_limit_l_min -25
_diffrn_reflns_number 65679
_diffrn_reflns_point_group_measured_fraction_full 0.998
_diffrn_reflns_point_group_measured_fraction_max 0.982
_diffrn_reflns_theta_full 25.242
_diffrn_reflns_theta_max 26.503
_diffrn_reflns_theta_min 2.131
_exptl_absorpt_coefficient_mu 2.490
_exptl_absorpt_correction_T_max 0.7454
_exptl_absorpt_correction_T_min 0.4959
_exptl_absorpt_correction_type multi-scan
_exptl_absorpt_process_details
'SADABS-2016/2 (Bruker,2016/2) was used for absorption correction. wR2(int) was 0.1078 before and 0.0666 after correction. The Ratio of minimum to maximum transmission is 0.6653. The \l/2 correction factor is Not present.'
_exptl_crystal_colour red
_exptl_crystal_colour_primary red
_exptl_crystal_density_diffrn 1.367
_exptl_crystal_description block
_exptl_crystal_F_000 1728
_exptl_crystal_size_max 0.18
_exptl_crystal_size_mid 0.12
_exptl_crystal_size_min 0.08
_refine_diff_density_max 0.666
_refine_diff_density_min -0.768
_refine_diff_density_rms 0.116
_refine_ls_extinction_method none
_refine_ls_goodness_of_fit_ref 1.014
_refine_ls_hydrogen_treatment constr
_refine_ls_matrix_type full
_refine_ls_number_parameters 899
_refine_ls_number_reflns 16457
_refine_ls_number_restraints 0
_refine_ls_restrained_S_all 1.014
_refine_ls_R_factor_all 0.1099
_refine_ls_R_factor_gt 0.0530
_refine_ls_shift/su_max 0.002
_refine_ls_shift/su_mean 0.000
_refine_ls_structure_factor_coef Fsqd
_refine_ls_weighting_details 'w=1/[\s^2^(Fo^2^)+(0.0614P)^2^+1.2080P] where P=(Fo^2^+2Fc^2^)/3'
_refine_ls_weighting_scheme calc
_refine_ls_wR_factor_gt 0.1138
_refine_ls_wR_factor_ref 0.1409
_reflns_Friedel_coverage 0.000
_reflns_number_gt 10205
_reflns_number_total 16457
_reflns_threshold_expression 'I > 2\s(I)'
_cod_data_source_file c9py00857h2.cif
_cod_data_source_block 22019211ni_0m
_cod_depositor_comments 'Adding full bibliography for 1552149--1552150.cif.'
_cod_original_cell_volume 4040.6(12)
_cod_database_code 1552149
_shelx_shelxl_version_number 2018/3
_shelx_space_group_comment
;
The symmetry employed for this shelxl refinement is uniquely defined
by the following loop, which should always be used as a source of
symmetry information in preference to the above space-group names.
They are only intended as comments.
;
_shelx_estimated_absorpt_t_max 0.826
_shelx_estimated_absorpt_t_min 0.663
_olex2_refinement_description
;
1. Fixed Uiso
 At 1.2 times of:
  All C(H) groups, All C(H,H) groups
 At 1.5 times of:
  All C(H,H,H) groups
2.a Ternary CH refined with riding coordinates:
 C3(H3), C11(H11), C35(H35), C40(H40), C47(H47), C56(H56), C75(H75), C84(H84)
2.b Secondary CH2 refined with riding coordinates:
 C2(H2A,H2B), C4(H4A,H4B), C12(H12A,H12B), C14(H14A,H14B), C36(H36A,H36B),
 C38(H38A,H38B), C41(H41A,H41B), C43(H43A,H43B), C46(H46A,H46B), C48(H48A,H48B),
  C57(H57A,H57B), C59(H59A,H59B), C76(H76A,H76B), C78(H78A,H78B), C85(H85A,
 H85B), C87(H87A,H87B)
2.c Aromatic/amide H refined with riding coordinates:
 C7(H7), C8(H8), C9(H9), C19(H19), C20(H20), C21(H21), C24(H24), C25(H25),
 C26(H26), C31(H31), C32(H32), C33(H33), C51(H51), C52(H52), C53(H53), C63(H63),
  C64(H64), C65(H65), C68(H68), C69(H69), C70(H70), C80(H80), C81(H81), C82(H82)
2.d Idealised Me refined as rotating group:
 C1(H1A,H1B,H1C), C5(H5A,H5B,H5C), C13(H13A,H13B,H13C), C15(H15A,H15B,H15C),
 C37(H37A,H37B,H37C), C39(H39A,H39B,H39C), C42(H42A,H42B,H42C), C44(H44A,H44B,
 H44C), C45(H45A,H45B,H45C), C49(H49A,H49B,H49C), C58(H58A,H58B,H58C), C60(H60A,
 H60B,H60C), C77(H77A,H77B,H77C), C79(H79A,H79B,H79C), C86(H86A,H86B,H86C),
 C88(H88A,H88B,H88C)
;
_olex2_submission_special_instructions 'No special instructions were received'

loop_
_space_group_symop_operation_xyz
'x, y, z'
'-x, -y, -z'

loop_
_atom_site_label
_atom_site_type_symbol
_atom_site_fract_x
_atom_site_fract_y
_atom_site_fract_z
_atom_site_U_iso_or_equiv
_atom_site_adp_type
_atom_site_occupancy
_atom_site_site_symmetry_order
_atom_site_calc_flag
_atom_site_refinement_flags_posn
Br1 Br -0.10367(5) 0.17924(3) 0.96390(2) 0.03477(15) Uani 1 1 d .
Br2 Br 0.08475(5) 0.36332(3) 0.99192(2) 0.03212(14) Uani 1 1 d .
Ni1 Ni 0.05654(6) 0.25701(3) 0.92820(3) 0.02346(15) Uani 1 1 d .
N1 N 0.0385(3) 0.2866(2) 0.83565(17) 0.0211(9) Uani 1 1 d .
N2 N 0.2287(3) 0.2306(2) 0.88866(17) 0.0216(9) Uani 1 1 d .
C1 C 0.4792(5) 0.4567(3) 0.8592(3) 0.0435(15) Uani 1 1 d .
H1A H 0.519936 0.472517 0.816740 0.065 Uiso 1 1 calc GR
H1B H 0.518380 0.479011 0.893816 0.065 Uiso 1 1 calc GR
H1C H 0.395873 0.475012 0.863834 0.065 Uiso 1 1 calc GR
C2 C 0.4845(5) 0.3683(3) 0.8645(2) 0.0324(12) Uani 1 1 d .
H2A H 0.456753 0.346262 0.825403 0.039 Uiso 1 1 calc R
H2B H 0.568396 0.350907 0.864569 0.039 Uiso 1 1 calc R
C3 C 0.4095(5) 0.3360(3) 0.9253(2) 0.0271(11) Uani 1 1 d .
H3 H 0.324131 0.349716 0.922270 0.032 Uiso 1 1 calc R
C4 C 0.4412(5) 0.3728(3) 0.9885(2) 0.0308(12) Uani 1 1 d .
H4A H 0.528532 0.368143 0.987927 0.037 Uiso 1 1 calc R
H4B H 0.419428 0.428449 0.987980 0.037 Uiso 1 1 calc R
C5 C 0.3815(5) 0.3383(3) 1.0521(2) 0.0365(13) Uani 1 1 d .
H5A H 0.295012 0.339896 1.052495 0.055 Uiso 1 1 calc GR
H5B H 0.401756 0.368110 1.088890 0.055 Uiso 1 1 calc GR
H5C H 0.409617 0.284651 1.055825 0.055 Uiso 1 1 calc GR
C6 C 0.4216(4) 0.2487(3) 0.9283(2) 0.0243(11) Uani 1 1 d .
C7 C 0.5257(5) 0.2145(3) 0.9452(2) 0.0296(12) Uani 1 1 d .
H7 H 0.589834 0.245954 0.952206 0.036 Uiso 1 1 calc R
C8 C 0.5372(5) 0.1352(3) 0.9519(2) 0.0323(12) Uani 1 1 d .
H8 H 0.610336 0.112812 0.961468 0.039 Uiso 1 1 calc R
C9 C 0.4439(5) 0.0884(3) 0.9448(2) 0.0292(12) Uani 1 1 d .
H9 H 0.452067 0.034491 0.951856 0.035 Uiso 1 1 calc R
C10 C 0.3366(4) 0.1194(3) 0.9272(2) 0.0254(11) Uani 1 1 d .
C11 C 0.2328(5) 0.0675(3) 0.9242(2) 0.0285(12) Uani 1 1 d .
H11 H 0.166222 0.099841 0.910212 0.034 Uiso 1 1 calc R
C12 C 0.1895(5) 0.0357(3) 0.9922(2) 0.0329(12) Uani 1 1 d .
H12A H 0.116089 0.006851 0.990308 0.039 Uiso 1 1 calc R
H12B H 0.250747 -0.001053 1.004963 0.039 Uiso 1 1 calc R
C13 C 0.1638(5) 0.0980(3) 1.0446(2) 0.0377(13) Uani 1 1 d .
H13A H 0.102787 0.134542 1.032579 0.056 Uiso 1 1 calc GR
H13B H 0.236875 0.125436 1.048232 0.056 Uiso 1 1 calc GR
H13C H 0.135247 0.073970 1.086425 0.056 Uiso 1 1 calc GR
C14 C 0.2639(5) 0.0032(3) 0.8734(2) 0.0324(12) Uani 1 1 d .
H14A H 0.299872 0.026600 0.832044 0.039 Uiso 1 1 calc R
H14B H 0.324373 -0.032327 0.888579 0.039 Uiso 1 1 calc R
C15 C 0.1575(5) -0.0434(3) 0.8604(3) 0.0440(15) Uani 1 1 d .
H15A H 0.182113 -0.079252 0.824394 0.066 Uiso 1 1 calc GR
H15B H 0.094217 -0.008328 0.848845 0.066 Uiso 1 1 calc GR
H15C H 0.127775 -0.072528 0.899566 0.066 Uiso 1 1 calc GR
C16 C 0.3310(4) 0.1992(2) 0.9162(2) 0.0218(10) Uani 1 1 d .
C17 C 0.2400(4) 0.2401(2) 0.8266(2) 0.0243(11) Uani 1 1 d .
C18 C 0.3352(4) 0.2217(2) 0.7725(2) 0.0202(10) Uani 1 1 d .
C19 C 0.4458(4) 0.1851(2) 0.7669(2) 0.0236(11) Uani 1 1 d .
H19 H 0.478871 0.167557 0.804226 0.028 Uiso 1 1 calc R
C20 C 0.5085(4) 0.1746(3) 0.7036(2) 0.0268(11) Uani 1 1 d .
H20 H 0.584228 0.148821 0.699090 0.032 Uiso 1 1 calc R
C21 C 0.4648(4) 0.1999(3) 0.6484(2) 0.0275(11) Uani 1 1 d .
H21 H 0.510466 0.191999 0.606997 0.033 Uiso 1 1 calc R
C22 C 0.3519(4) 0.2378(2) 0.6532(2) 0.0224(10) Uani 1 1 d .
C23 C 0.2890(4) 0.2470(2) 0.7150(2) 0.0212(10) Uani 1 1 d .
C24 C 0.2937(4) 0.2654(3) 0.6005(2) 0.0265(11) Uani 1 1 d .
H24 H 0.331959 0.259885 0.557070 0.032 Uiso 1 1 calc R
C25 C 0.1824(4) 0.2998(3) 0.6125(2) 0.0283(11) Uani 1 1 d .
H25 H 0.146003 0.318975 0.576714 0.034 Uiso 1 1 calc R
C26 C 0.1203(4) 0.3079(2) 0.6756(2) 0.0249(11) Uani 1 1 d .
H26 H 0.043309 0.331959 0.682483 0.030 Uiso 1 1 calc R
C27 C 0.1732(4) 0.2803(2) 0.7270(2) 0.0218(10) Uani 1 1 d .
C28 C 0.1365(4) 0.2735(2) 0.7976(2) 0.0199(10) Uani 1 1 d .
C29 C -0.0633(4) 0.3126(2) 0.8061(2) 0.0195(10) Uani 1 1 d .
C30 C -0.0956(4) 0.3912(3) 0.8074(2) 0.0225(10) Uani 1 1 d .
C31 C -0.1851(4) 0.4148(3) 0.7717(2) 0.0288(12) Uani 1 1 d .
H31 H -0.206715 0.468039 0.770141 0.035 Uiso 1 1 calc R
C32 C -0.2434(4) 0.3626(3) 0.7385(2) 0.0285(11) Uani 1 1 d .
H32 H -0.302338 0.380394 0.712972 0.034 Uiso 1 1 calc R
C33 C -0.2169(4) 0.2848(3) 0.7420(2) 0.0269(11) Uani 1 1 d .
H33 H -0.260925 0.249525 0.720551 0.032 Uiso 1 1 calc R
C34 C -0.1266(4) 0.2567(2) 0.7764(2) 0.0224(10) Uani 1 1 d .
C35 C -0.1037(4) 0.1707(2) 0.7843(2) 0.0252(11) Uani 1 1 d .
H35 H -0.055953 0.164785 0.821247 0.030 Uiso 1 1 calc R
C36 C -0.0288(5) 0.1324(3) 0.7249(2) 0.0303(12) Uani 1 1 d .
H36A H 0.050417 0.155965 0.718860 0.036 Uiso 1 1 calc R
H36B H -0.016406 0.077224 0.735142 0.036 Uiso 1 1 calc R
C37 C -0.0791(5) 0.1377(3) 0.6607(2) 0.0367(13) Uani 1 1 d .
H37A H -0.023442 0.112290 0.626516 0.055 Uiso 1 1 calc GR
H37B H -0.090606 0.192016 0.649181 0.055 Uiso 1 1 calc GR
H37C H -0.155682 0.112190 0.664912 0.055 Uiso 1 1 calc GR
C38 C -0.2202(4) 0.1297(3) 0.8050(2) 0.0293(12) Uani 1 1 d .
H38A H -0.268833 0.160532 0.839348 0.035 Uiso 1 1 calc R
H38B H -0.264948 0.127787 0.767203 0.035 Uiso 1 1 calc R
C39 C -0.2048(5) 0.0485(3) 0.8301(3) 0.0376(13) Uani 1 1 d .
H39A H -0.165248 0.015742 0.794823 0.056 Uiso 1 1 calc GR
H39B H -0.282985 0.028131 0.846086 0.056 Uiso 1 1 calc GR
H39C H -0.156090 0.049144 0.865712 0.056 Uiso 1 1 calc GR
C40 C -0.0448(4) 0.4482(3) 0.8515(2) 0.0284(12) Uani 1 1 d .
H40 H 0.011660 0.419030 0.876391 0.034 Uiso 1 1 calc R
C41 C 0.0235(5) 0.5141(3) 0.8146(3) 0.0396(14) Uani 1 1 d .
H41A H -0.025615 0.536403 0.782761 0.048 Uiso 1 1 calc R
H41B H 0.034540 0.555073 0.846067 0.048 Uiso 1 1 calc R
C42 C 0.1424(5) 0.4902(3) 0.7794(3) 0.0453(15) Uani 1 1 d .
H42A H 0.132657 0.449859 0.747824 0.068 Uiso 1 1 calc GR
H42B H 0.193307 0.470330 0.810708 0.068 Uiso 1 1 calc GR
H42C H 0.179332 0.534810 0.756551 0.068 Uiso 1 1 calc GR
C43 C -0.1468(5) 0.4823(3) 0.9009(3) 0.0437(15) Uani 1 1 d .
H43A H -0.112236 0.516851 0.930798 0.052 Uiso 1 1 calc R
H43B H -0.200306 0.514240 0.876956 0.052 Uiso 1 1 calc R
C44 C -0.2203(5) 0.4236(3) 0.9411(3) 0.0433(14) Uani 1 1 d .
H44A H -0.263841 0.393472 0.912706 0.065 Uiso 1 1 calc GR
H44B H -0.276975 0.450109 0.974088 0.065 Uiso 1 1 calc GR
H44C H -0.167701 0.388984 0.962549 0.065 Uiso 1 1 calc GR
Br3 Br 0.41019(5) 0.66684(3) 0.49123(2) 0.02865(13) Uani 1 1 d .
Br4 Br 0.54418(5) 0.86531(3) 0.54412(2) 0.03336(14) Uani 1 1 d .
Ni2 Ni 0.41630(5) 0.76346(3) 0.56805(3) 0.02160(15) Uani 1 1 d .
N3 N 0.4443(3) 0.7222(2) 0.65624(17) 0.0198(8) Uani 1 1 d .
N4 N 0.2436(3) 0.77085(19) 0.61114(17) 0.0205(9) Uani 1 1 d .
C45 C 0.3874(5) 0.4589(3) 0.6404(3) 0.0478(16) Uani 1 1 d .
H45A H 0.438585 0.425186 0.610020 0.072 Uiso 1 1 calc GR
H45B H 0.336151 0.491259 0.616196 0.072 Uiso 1 1 calc GR
H45C H 0.337867 0.427348 0.672035 0.072 Uiso 1 1 calc GR
C46 C 0.4637(5) 0.5095(3) 0.6757(2) 0.0330(13) Uani 1 1 d .
H46A H 0.517878 0.476172 0.698063 0.040 Uiso 1 1 calc R
H46B H 0.411458 0.539159 0.709518 0.040 Uiso 1 1 calc R
C47 C 0.5387(4) 0.5665(2) 0.6315(2) 0.0251(11) Uani 1 1 d .
H47 H 0.482979 0.596477 0.606692 0.030 Uiso 1 1 calc R
C48 C 0.6303(4) 0.5247(3) 0.5816(2) 0.0279(11) Uani 1 1 d .
H48A H 0.587695 0.491074 0.554616 0.033 Uiso 1 1 calc R
H48B H 0.682386 0.491143 0.605137 0.033 Uiso 1 1 calc R
C49 C 0.7083(4) 0.5788(3) 0.5366(2) 0.0305(12) Uani 1 1 d .
H49A H 0.762852 0.548228 0.505362 0.046 Uiso 1 1 calc GR
H49B H 0.754285 0.610422 0.562650 0.046 Uiso 1 1 calc GR
H49C H 0.657578 0.612410 0.513099 0.046 Uiso 1 1 calc GR
C50 C 0.5960(4) 0.6237(3) 0.6719(2) 0.0225(10) Uani 1 1 d .
C51 C 0.6921(5) 0.6016(3) 0.7025(2) 0.0302(12) Uani 1 1 d .
H51 H 0.723498 0.550257 0.697314 0.036 Uiso 1 1 calc R
C52 C 0.7441(5) 0.6525(3) 0.7409(2) 0.0330(12) Uani 1 1 d .
H52 H 0.808145 0.635387 0.763011 0.040 Uiso 1 1 calc R
C53 C 0.7027(5) 0.7278(3) 0.7467(2) 0.0317(12) Uani 1 1 d .
H53 H 0.741421 0.762699 0.771395 0.038 Uiso 1 1 calc R
C54 C 0.6058(4) 0.7542(3) 0.7174(2) 0.0256(11) Uani 1 1 d .
C55 C 0.5524(4) 0.6998(3) 0.6821(2) 0.0233(11) Uani 1 1 d .
C56 C 0.5638(4) 0.8387(2) 0.7225(2) 0.0258(11) Uani 1 1 d .
H56 H 0.512816 0.847730 0.687276 0.031 Uiso 1 1 calc R
C57 C 0.6696(5) 0.8925(3) 0.7078(2) 0.0315(12) Uani 1 1 d .
H57A H 0.720460 0.887275 0.742916 0.038 Uiso 1 1 calc R
H57B H 0.718130 0.876144 0.666570 0.038 Uiso 1 1 calc R
C58 C 0.6314(5) 0.9765(3) 0.7021(3) 0.0393(14) Uani 1 1 d .
H58A H 0.577082 0.981703 0.669240 0.059 Uiso 1 1 calc GR
H58B H 0.701681 1.007362 0.689074 0.059 Uiso 1 1 calc GR
H58C H 0.590807 0.994730 0.744184 0.059 Uiso 1 1 calc GR
C59 C 0.4854(5) 0.8590(3) 0.7871(2) 0.0306(12) Uani 1 1 d .
H59A H 0.453884 0.912502 0.783932 0.037 Uiso 1 1 calc R
H59B H 0.416427 0.824729 0.792131 0.037 Uiso 1 1 calc R
C60 C 0.5455(6) 0.8525(3) 0.8485(2) 0.0541(18) Uani 1 1 d .
H60A H 0.611001 0.888459 0.845649 0.081 Uiso 1 1 calc GR
H60B H 0.576901 0.799687 0.852651 0.081 Uiso 1 1 calc GR
H60C H 0.487359 0.865100 0.886609 0.081 Uiso 1 1 calc GR
C61 C 0.3466(4) 0.7207(2) 0.6955(2) 0.0208(10) Uani 1 1 d .
C62 C 0.3156(4) 0.6984(2) 0.7640(2) 0.0229(11) Uani 1 1 d .
C63 C 0.3754(4) 0.6651(3) 0.8108(2) 0.0271(11) Uani 1 1 d .
H63 H 0.455928 0.647598 0.800590 0.033 Uiso 1 1 calc R
C64 C 0.3146(5) 0.6576(3) 0.8744(2) 0.0317(12) Uani 1 1 d .
H64 H 0.354805 0.633083 0.906571 0.038 Uiso 1 1 calc R
C65 C 0.1997(5) 0.6844(3) 0.8915(2) 0.0311(12) Uani 1 1 d .
H65 H 0.163093 0.679821 0.935302 0.037 Uiso 1 1 calc R
C66 C 0.1356(4) 0.7187(3) 0.8446(2) 0.0271(11) Uani 1 1 d .
C67 C 0.1952(4) 0.7229(2) 0.7807(2) 0.0211(10) Uani 1 1 d .
C68 C 0.0200(5) 0.7521(3) 0.8548(2) 0.0302(12) Uani 1 1 d .
H68 H -0.024017 0.751536 0.897184 0.036 Uiso 1 1 calc R
C69 C -0.0300(4) 0.7857(3) 0.8044(2) 0.0301(12) Uani 1 1 d .
H69 H -0.107415 0.808932 0.813159 0.036 Uiso 1 1 calc R
C70 C 0.0295(4) 0.7868(3) 0.7400(2) 0.0260(11) Uani 1 1 d .
H70 H -0.008055 0.808926 0.705660 0.031 Uiso 1 1 calc R
C71 C 0.1430(4) 0.7553(2) 0.7281(2) 0.0219(10) Uani 1 1 d .
C72 C 0.2354(4) 0.7515(2) 0.6713(2) 0.0208(10) Uani 1 1 d .
C73 C 0.1345(4) 0.7972(3) 0.5876(2) 0.0205(10) Uani 1 1 d .
C74 C 0.0544(4) 0.7418(2) 0.5726(2) 0.0218(10) Uani 1 1 d .
C75 C 0.0834(4) 0.6552(2) 0.5692(2) 0.0227(10) Uani 1 1 d .
H75 H 0.170225 0.647560 0.572274 0.027 Uiso 1 1 calc R
C76 C 0.0144(5) 0.6129(3) 0.6266(2) 0.0287(12) Uani 1 1 d .
H76A H 0.039556 0.631933 0.667368 0.034 Uiso 1 1 calc R
H76B H -0.071388 0.626245 0.627849 0.034 Uiso 1 1 calc R
C77 C 0.0307(5) 0.5252(3) 0.6247(2) 0.0381(14) Uani 1 1 d .
H77A H -0.004032 0.504848 0.587700 0.057 Uiso 1 1 calc GR
H77B H -0.009312 0.503202 0.665215 0.057 Uiso 1 1 calc GR
H77C H 0.115741 0.511168 0.620001 0.057 Uiso 1 1 calc GR
C78 C 0.0599(4) 0.6211(3) 0.5038(2) 0.0269(11) Uani 1 1 d .
H78A H 0.095227 0.568177 0.500044 0.032 Uiso 1 1 calc R
H78B H -0.027148 0.616964 0.504709 0.032 Uiso 1 1 calc R
C79 C 0.1081(5) 0.6661(3) 0.4427(2) 0.0323(12) Uani 1 1 d .
H79A H 0.097587 0.636378 0.403940 0.048 Uiso 1 1 calc GR
H79B H 0.192946 0.675049 0.442981 0.048 Uiso 1 1 calc GR
H79C H 0.064657 0.715742 0.442056 0.048 Uiso 1 1 calc GR
C80 C -0.0556(5) 0.7689(3) 0.5591(2) 0.0286(12) Uani 1 1 d .
H80 H -0.113328 0.733175 0.550506 0.034 Uiso 1 1 calc R
C81 C -0.0832(5) 0.8475(3) 0.5577(2) 0.0301(12) Uani 1 1 d .
H81 H -0.159958 0.864978 0.549421 0.036 Uiso 1 1 calc R
C82 C 0.0010(4) 0.9001(3) 0.5684(2) 0.0257(11) Uani 1 1 d .
H82 H -0.017372 0.953743 0.565741 0.031 Uiso 1 1 calc R
C83 C 0.1128(4) 0.8757(3) 0.5830(2) 0.0236(11) Uani 1 1 d .
C84 C 0.2054(4) 0.9340(2) 0.5941(2) 0.0233(11) Uani 1 1 d .
H84 H 0.283187 0.905148 0.593528 0.028 Uiso 1 1 calc R
C85 C 0.1748(5) 0.9708(3) 0.6614(2) 0.0307(12) Uani 1 1 d .
H85A H 0.097723 0.999517 0.663099 0.037 Uiso 1 1 calc R
H85B H 0.164595 0.929251 0.694468 0.037 Uiso 1 1 calc R
C86 C 0.2679(5) 1.0256(3) 0.6795(3) 0.0443(15) Uani 1 1 d .
H86A H 0.271942 1.070229 0.650214 0.066 Uiso 1 1 calc GR
H86B H 0.345784 0.998678 0.675320 0.066 Uiso 1 1 calc GR
H86C H 0.245704 1.042948 0.724488 0.066 Uiso 1 1 calc GR
C87 C 0.2215(5) 0.9949(3) 0.5393(2) 0.0315(12) Uani 1 1 d .
H87A H 0.147059 1.026417 0.540502 0.038 Uiso 1 1 calc R
H87B H 0.285694 1.029608 0.547295 0.038 Uiso 1 1 calc R
C88 C 0.2524(5) 0.9589(3) 0.4720(2) 0.0394(14) Uani 1 1 d .
H88A H 0.263810 0.999825 0.439206 0.059 Uiso 1 1 calc GR
H88B H 0.187362 0.926426 0.462991 0.059 Uiso 1 1 calc GR
H88C H 0.325849 0.927375 0.470637 0.059 Uiso 1 1 calc GR

loop_
_atom_site_aniso_label
_atom_site_aniso_U_11
_atom_site_aniso_U_22
_atom_site_aniso_U_33
_atom_site_aniso_U_23
_atom_site_aniso_U_13
_atom_site_aniso_U_12
Br1 0.0413(3) 0.0378(3) 0.0257(3) 0.0012(2) -0.0030(2) -0.0153(3)
Br2 0.0326(3) 0.0361(3) 0.0274(3) -0.0127(2) -0.0021(2) -0.0019(2)
Ni1 0.0262(4) 0.0266(3) 0.0173(3) -0.0023(2) -0.0016(3) -0.0014(3)
N1 0.024(2) 0.020(2) 0.019(2) -0.0016(15) -0.0006(18) -0.0004(17)
N2 0.027(2) 0.0195(19) 0.019(2) 0.0013(15) -0.0036(18) -0.0029(17)
C1 0.052(4) 0.037(3) 0.042(3) 0.008(3) -0.007(3) -0.008(3)
C2 0.036(3) 0.037(3) 0.025(3) 0.001(2) -0.005(2) -0.006(2)
C3 0.029(3) 0.025(3) 0.027(3) -0.001(2) -0.003(2) -0.001(2)
C4 0.029(3) 0.034(3) 0.031(3) -0.006(2) -0.010(2) -0.004(2)
C5 0.040(3) 0.045(3) 0.024(3) -0.002(2) -0.003(2) 0.000(3)
C6 0.023(3) 0.032(3) 0.017(2) -0.001(2) -0.001(2) 0.001(2)
C7 0.028(3) 0.034(3) 0.027(3) -0.002(2) -0.002(2) -0.007(2)
C8 0.031(3) 0.036(3) 0.030(3) 0.001(2) -0.006(2) 0.006(2)
C9 0.034(3) 0.026(3) 0.028(3) -0.001(2) -0.006(2) 0.004(2)
C10 0.036(3) 0.023(2) 0.016(2) 0.0020(19) 0.000(2) 0.001(2)
C11 0.033(3) 0.026(3) 0.027(3) -0.001(2) -0.002(2) 0.000(2)
C12 0.036(3) 0.029(3) 0.031(3) 0.003(2) 0.003(2) -0.001(2)
C13 0.045(4) 0.035(3) 0.031(3) 0.002(2) -0.001(3) 0.005(3)
C14 0.041(3) 0.029(3) 0.028(3) -0.007(2) -0.005(2) -0.002(2)
C15 0.052(4) 0.035(3) 0.046(3) -0.008(3) -0.009(3) -0.006(3)
C16 0.022(3) 0.024(2) 0.019(2) -0.0015(19) -0.001(2) 0.004(2)
C17 0.035(3) 0.017(2) 0.020(2) -0.0027(19) -0.001(2) -0.001(2)
C18 0.024(3) 0.020(2) 0.017(2) -0.0017(18) -0.003(2) 0.001(2)
C19 0.028(3) 0.024(2) 0.020(2) -0.0008(19) -0.006(2) 0.000(2)
C20 0.026(3) 0.025(3) 0.028(3) -0.001(2) 0.001(2) -0.001(2)
C21 0.031(3) 0.030(3) 0.020(2) -0.004(2) 0.001(2) -0.004(2)
C22 0.025(3) 0.022(2) 0.021(2) 0.0000(19) -0.004(2) -0.004(2)
C23 0.023(3) 0.018(2) 0.021(2) -0.0031(18) 0.000(2) -0.004(2)
C24 0.031(3) 0.028(3) 0.021(2) -0.001(2) -0.003(2) -0.007(2)
C25 0.034(3) 0.032(3) 0.019(2) 0.004(2) -0.004(2) -0.001(2)
C26 0.027(3) 0.021(2) 0.026(3) -0.004(2) -0.001(2) 0.001(2)
C27 0.028(3) 0.020(2) 0.017(2) 0.0015(18) -0.003(2) -0.003(2)
C28 0.024(3) 0.014(2) 0.022(2) 0.0006(18) -0.003(2) -0.0021(19)
C29 0.022(3) 0.022(2) 0.014(2) 0.0021(18) -0.001(2) 0.001(2)
C30 0.023(3) 0.023(2) 0.020(2) -0.0038(19) -0.001(2) 0.000(2)
C31 0.027(3) 0.028(3) 0.031(3) 0.003(2) -0.003(2) 0.001(2)
C32 0.027(3) 0.031(3) 0.028(3) 0.004(2) -0.006(2) 0.005(2)
C33 0.026(3) 0.031(3) 0.023(2) -0.002(2) -0.002(2) -0.001(2)
C34 0.029(3) 0.022(2) 0.016(2) -0.0011(18) -0.002(2) 0.001(2)
C35 0.032(3) 0.021(2) 0.024(2) -0.0039(19) -0.007(2) -0.002(2)
C36 0.037(3) 0.026(3) 0.028(3) -0.004(2) -0.004(2) -0.001(2)
C37 0.052(4) 0.031(3) 0.026(3) -0.004(2) 0.000(3) -0.002(3)
C38 0.034(3) 0.029(3) 0.026(3) -0.001(2) -0.005(2) -0.006(2)
C39 0.044(4) 0.032(3) 0.038(3) -0.001(2) -0.008(3) -0.010(3)
C40 0.031(3) 0.026(3) 0.029(3) -0.005(2) -0.006(2) -0.003(2)
C41 0.047(4) 0.029(3) 0.045(3) -0.005(2) -0.011(3) -0.005(3)
C42 0.046(4) 0.041(3) 0.049(4) 0.006(3) -0.004(3) -0.005(3)
C43 0.054(4) 0.034(3) 0.043(3) -0.017(3) -0.007(3) 0.005(3)
C44 0.039(4) 0.055(4) 0.035(3) -0.006(3) 0.000(3) -0.004(3)
Br3 0.0305(3) 0.0298(3) 0.0254(3) -0.0095(2) -0.0022(2) -0.0009(2)
Br4 0.0400(3) 0.0315(3) 0.0284(3) -0.0011(2) -0.0011(2) -0.0130(2)
Ni2 0.0237(3) 0.0231(3) 0.0177(3) -0.0020(2) -0.0013(3) -0.0013(3)
N3 0.021(2) 0.0194(19) 0.0188(19) -0.0049(15) -0.0007(17) -0.0019(16)
N4 0.028(2) 0.0145(18) 0.019(2) -0.0022(15) -0.0030(17) -0.0007(17)
C45 0.051(4) 0.038(3) 0.050(4) -0.018(3) 0.011(3) -0.015(3)
C46 0.043(3) 0.021(3) 0.031(3) 0.001(2) 0.005(3) -0.003(2)
C47 0.030(3) 0.020(2) 0.024(3) -0.0032(19) -0.001(2) 0.004(2)
C48 0.030(3) 0.025(3) 0.027(3) -0.003(2) -0.001(2) 0.001(2)
C49 0.029(3) 0.036(3) 0.024(3) -0.006(2) 0.002(2) 0.000(2)
C50 0.025(3) 0.025(2) 0.017(2) -0.0004(19) 0.003(2) 0.000(2)
C51 0.035(3) 0.028(3) 0.027(3) -0.003(2) -0.004(2) 0.006(2)
C52 0.024(3) 0.045(3) 0.031(3) -0.002(2) -0.010(2) 0.007(2)
C53 0.035(3) 0.031(3) 0.030(3) -0.005(2) -0.007(2) -0.006(2)
C54 0.024(3) 0.028(3) 0.025(3) -0.005(2) -0.004(2) 0.000(2)
C55 0.022(3) 0.026(2) 0.022(2) 0.000(2) 0.001(2) -0.002(2)
C56 0.032(3) 0.021(2) 0.026(3) -0.004(2) -0.007(2) -0.002(2)
C57 0.035(3) 0.030(3) 0.029(3) -0.003(2) -0.003(2) -0.002(2)
C58 0.054(4) 0.027(3) 0.037(3) -0.001(2) -0.004(3) -0.011(3)
C59 0.046(3) 0.022(2) 0.022(3) -0.003(2) 0.001(2) -0.003(2)
C60 0.088(5) 0.047(4) 0.024(3) -0.004(3) 0.001(3) 0.016(3)
C61 0.022(3) 0.019(2) 0.022(2) -0.0057(18) -0.002(2) 0.000(2)
C62 0.025(3) 0.019(2) 0.024(2) -0.0019(19) -0.001(2) 0.002(2)
C63 0.026(3) 0.027(3) 0.027(3) -0.002(2) 0.001(2) 0.000(2)
C64 0.039(3) 0.035(3) 0.023(3) 0.004(2) -0.008(2) 0.001(2)
C65 0.034(3) 0.040(3) 0.019(2) 0.003(2) -0.001(2) -0.003(2)
C66 0.029(3) 0.028(3) 0.022(3) -0.004(2) 0.000(2) -0.002(2)
C67 0.020(3) 0.021(2) 0.022(2) -0.0017(19) -0.004(2) 0.001(2)
C68 0.029(3) 0.038(3) 0.024(3) -0.007(2) -0.002(2) -0.006(2)
C69 0.023(3) 0.039(3) 0.028(3) -0.010(2) -0.002(2) 0.002(2)
C70 0.033(3) 0.027(3) 0.019(2) -0.006(2) -0.007(2) 0.000(2)
C71 0.025(3) 0.022(2) 0.019(2) -0.0057(19) -0.003(2) -0.001(2)
C72 0.021(3) 0.021(2) 0.021(2) -0.0049(19) -0.005(2) 0.001(2)
C73 0.018(3) 0.029(3) 0.014(2) -0.0005(19) 0.001(2) 0.002(2)
C74 0.027(3) 0.021(2) 0.017(2) 0.0001(18) -0.001(2) 0.001(2)
C75 0.022(3) 0.023(2) 0.023(2) -0.0034(19) -0.004(2) 0.000(2)
C76 0.035(3) 0.030(3) 0.021(2) -0.001(2) 0.000(2) -0.007(2)
C77 0.058(4) 0.028(3) 0.029(3) 0.001(2) -0.005(3) -0.008(3)
C78 0.030(3) 0.026(3) 0.025(3) -0.005(2) -0.004(2) -0.001(2)
C79 0.033(3) 0.042(3) 0.022(3) -0.002(2) -0.004(2) -0.005(2)
C80 0.032(3) 0.026(3) 0.028(3) -0.001(2) -0.004(2) -0.006(2)
C81 0.025(3) 0.040(3) 0.026(3) 0.000(2) -0.006(2) 0.003(2)
C82 0.028(3) 0.021(2) 0.027(3) -0.003(2) -0.002(2) 0.007(2)
C83 0.027(3) 0.025(2) 0.020(2) -0.0045(19) -0.004(2) -0.001(2)
C84 0.023(3) 0.023(2) 0.025(3) -0.0016(19) -0.007(2) 0.000(2)
C85 0.040(3) 0.023(3) 0.029(3) -0.008(2) -0.007(2) 0.002(2)
C86 0.060(4) 0.040(3) 0.035(3) -0.009(3) -0.014(3) -0.011(3)
C87 0.037(3) 0.025(3) 0.033(3) 0.000(2) -0.007(3) -0.002(2)
C88 0.049(4) 0.039(3) 0.030(3) 0.001(2) -0.003(3) -0.005(3)

loop_
_atom_type_symbol
_atom_type_description
_atom_type_scat_dispersion_real
_atom_type_scat_dispersion_imag
_atom_type_scat_source
C C 0.0033 0.0016 'International Tables Vol C Tables 4.2.6.8 and 6.1.1.4'
H H 0.0000 0.0000 'International Tables Vol C Tables 4.2.6.8 and 6.1.1.4'
Br Br -0.2901 2.4595 'International Tables Vol C Tables 4.2.6.8 and 6.1.1.4'
N N 0.0061 0.0033 'International Tables Vol C Tables 4.2.6.8 and 6.1.1.4'
Ni Ni 0.3393 1.1124 'International Tables Vol C Tables 4.2.6.8 and 6.1.1.4'

loop_
_geom_angle_atom_site_label_1
_geom_angle_atom_site_label_2
_geom_angle_atom_site_label_3
_geom_angle
Br2 Ni1 Br1 117.39(3)
N1 Ni1 Br1 105.95(11)
N1 Ni1 Br2 112.45(10)
N1 Ni1 N2 83.19(15)
N2 Ni1 Br1 131.78(10)
N2 Ni1 Br2 100.82(10)
C28 N1 Ni1 110.8(3)
C28 N1 C29 117.3(4)
C29 N1 Ni1 131.7(3)
C16 N2 Ni1 132.8(3)
C17 N2 Ni1 109.7(3)
C17 N2 C16 117.4(4)
H1A C1 H1B 109.5
H1A C1 H1C 109.5
H1B C1 H1C 109.5
C2 C1 H1A 109.5
C2 C1 H1B 109.5
C2 C1 H1C 109.5
C1 C2 H2A 108.7
C1 C2 H2B 108.7
H2A C2 H2B 107.6
C3 C2 C1 114.2(4)
C3 C2 H2A 108.7
C3 C2 H2B 108.7
C2 C3 H3 107.6
C2 C3 C4 111.7(4)
C4 C3 H3 107.6
C6 C3 C2 111.4(4)
C6 C3 H3 107.6
C6 C3 C4 110.8(4)
C3 C4 H4A 108.3
C3 C4 H4B 108.3
H4A C4 H4B 107.4
C5 C4 C3 115.8(4)
C5 C4 H4A 108.3
C5 C4 H4B 108.3
C4 C5 H5A 109.5
C4 C5 H5B 109.5
C4 C5 H5C 109.5
H5A C5 H5B 109.5
H5A C5 H5C 109.5
H5B C5 H5C 109.5
C7 C6 C3 119.5(4)
C7 C6 C16 117.1(4)
C16 C6 C3 123.4(4)
C6 C7 H7 119.5
C8 C7 C6 121.0(5)
C8 C7 H7 119.5
C7 C8 H8 119.6
C9 C8 C7 120.8(5)
C9 C8 H8 119.6
C8 C9 H9 119.6
C8 C9 C10 120.9(5)
C10 C9 H9 119.6
C9 C10 C11 119.7(4)
C16 C10 C9 116.8(4)
C16 C10 C11 123.4(4)
C10 C11 H11 107.5
C10 C11 C12 110.0(4)
C10 C11 C14 111.6(4)
C12 C11 H11 107.5
C12 C11 C14 112.4(4)
C14 C11 H11 107.5
C11 C12 H12A 108.8
C11 C12 H12B 108.8
H12A C12 H12B 107.7
C13 C12 C11 113.7(4)
C13 C12 H12A 108.8
C13 C12 H12B 108.8
C12 C13 H13A 109.5
C12 C13 H13B 109.5
C12 C13 H13C 109.5
H13A C13 H13B 109.5
H13A C13 H13C 109.5
H13B C13 H13C 109.5
C11 C14 H14A 108.7
C11 C14 H14B 108.7
H14A C14 H14B 107.6
C15 C14 C11 114.1(4)
C15 C14 H14A 108.7
C15 C14 H14B 108.7
C14 C15 H15A 109.5
C14 C15 H15B 109.5
C14 C15 H15C 109.5
H15A C15 H15B 109.5
H15A C15 H15C 109.5
H15B C15 H15C 109.5
C6 C16 N2 119.4(4)
C10 C16 N2 117.7(4)
C10 C16 C6 122.9(4)
N2 C17 C18 134.4(5)
N2 C17 C28 118.1(4)
C18 C17 C28 107.5(4)
C19 C18 C17 135.5(4)
C19 C18 C23 119.1(4)
C23 C18 C17 105.3(4)
C18 C19 H19 121.1
C18 C19 C20 117.9(4)
C20 C19 H19 121.1
C19 C20 H20 118.5
C21 C20 C19 123.0(5)
C21 C20 H20 118.5
C20 C21 H21 120.0
C20 C21 C22 120.1(4)
C22 C21 H21 120.0
C21 C22 C24 126.5(4)
C23 C22 C21 117.2(4)
C23 C22 C24 116.2(4)
C22 C23 C18 122.7(4)
C22 C23 C27 123.6(4)
C27 C23 C18 113.7(4)
C22 C24 H24 119.9
C25 C24 C22 120.1(4)
C25 C24 H24 119.9
C24 C25 H25 118.8
C24 C25 C26 122.5(5)
C26 C25 H25 118.8
C25 C26 H26 120.7
C27 C26 C25 118.6(5)
C27 C26 H26 120.7
C23 C27 C28 106.0(4)
C26 C27 C23 119.0(4)
C26 C27 C28 135.0(5)
N1 C28 C17 118.0(4)
N1 C28 C27 134.5(4)
C27 C28 C17 107.4(4)
C30 C29 N1 119.4(4)
C30 C29 C34 122.7(4)
C34 C29 N1 117.8(4)
C29 C30 C40 122.2(4)
C31 C30 C29 117.3(4)
C31 C30 C40 120.1(4)
C30 C31 H31 119.3
C32 C31 C30 121.3(5)
C32 C31 H31 119.3
C31 C32 H32 119.8
C33 C32 C31 120.5(5)
C33 C32 H32 119.8
C32 C33 H33 119.3
C32 C33 C34 121.4(4)
C34 C33 H33 119.3
C29 C34 C35 122.4(4)
C33 C34 C29 116.3(4)
C33 C34 C35 121.2(4)
C34 C35 H35 106.3
C34 C35 C36 114.0(4)
C34 C35 C38 110.8(4)
C36 C35 H35 106.3
C38 C35 H35 106.3
C38 C35 C36 112.4(4)
C35 C36 H36A 108.1
C35 C36 H36B 108.1
H36A C36 H36B 107.3
C37 C36 C35 116.8(4)
C37 C36 H36A 108.1
C37 C36 H36B 108.1
C36 C37 H37A 109.5
C36 C37 H37B 109.5
C36 C37 H37C 109.5
H37A C37 H37B 109.5
H37A C37 H37C 109.5
H37B C37 H37C 109.5
C35 C38 H38A 108.6
C35 C38 H38B 108.6
H38A C38 H38B 107.6
C39 C38 C35 114.5(4)
C39 C38 H38A 108.6
C39 C38 H38B 108.6
C38 C39 H39A 109.5
C38 C39 H39B 109.5
C38 C39 H39C 109.5
H39A C39 H39B 109.5
H39A C39 H39C 109.5
H39B C39 H39C 109.5
C30 C40 H40 107.9
C30 C40 C41 114.1(4)
C30 C40 C43 109.3(4)
C41 C40 H40 107.9
C41 C40 C43 109.6(4)
C43 C40 H40 107.9
C40 C41 H41A 108.7
C40 C41 H41B 108.7
H41A C41 H41B 107.6
C42 C41 C40 114.4(4)
C42 C41 H41A 108.7
C42 C41 H41B 108.7
C41 C42 H42A 109.5
C41 C42 H42B 109.5
C41 C42 H42C 109.5
H42A C42 H42B 109.5
H42A C42 H42C 109.5
H42B C42 H42C 109.5
C40 C43 H43A 108.5
C40 C43 H43B 108.5
H43A C43 H43B 107.5
C44 C43 C40 115.0(4)
C44 C43 H43A 108.5
C44 C43 H43B 108.5
C43 C44 H44A 109.5
C43 C44 H44B 109.5
C43 C44 H44C 109.5
H44A C44 H44B 109.5
H44A C44 H44C 109.5
H44B C44 H44C 109.5
Br3 Ni2 Br4 119.48(3)
N3 Ni2 Br3 113.08(10)
N3 Ni2 Br4 106.94(10)
N3 Ni2 N4 82.80(15)
N4 Ni2 Br3 102.15(10)
N4 Ni2 Br4 126.73(10)
C55 N3 Ni2 131.5(3)
C61 N3 Ni2 111.2(3)
C61 N3 C55 117.2(4)
C72 N4 Ni2 110.9(3)
C72 N4 C73 116.6(4)
C73 N4 Ni2 132.4(3)
H45A C45 H45B 109.5
H45A C45 H45C 109.5
H45B C45 H45C 109.5
C46 C45 H45A 109.5
C46 C45 H45B 109.5
C46 C45 H45C 109.5
C45 C46 H46A 108.7
C45 C46 H46B 108.7
C45 C46 C47 114.3(4)
H46A C46 H46B 107.6
C47 C46 H46A 108.7
C47 C46 H46B 108.7
C46 C47 H47 107.3
C48 C47 C46 111.9(4)
C48 C47 H47 107.3
C50 C47 C46 110.7(4)
C50 C47 H47 107.3
C50 C47 C48 112.1(4)
C47 C48 H48A 108.7
C47 C48 H48B 108.7
C47 C48 C49 114.1(4)
H48A C48 H48B 107.6
C49 C48 H48A 108.7
C49 C48 H48B 108.7
C48 C49 H49A 109.5
C48 C49 H49B 109.5
C48 C49 H49C 109.5
H49A C49 H49B 109.5
H49A C49 H49C 109.5
H49B C49 H49C 109.5
C51 C50 C47 120.6(4)
C51 C50 C55 116.7(4)
C55 C50 C47 122.6(4)
C50 C51 H51 119.2
C50 C51 C52 121.5(5)
C52 C51 H51 119.2
C51 C52 H52 120.1
C53 C52 C51 119.9(5)
C53 C52 H52 120.1
C52 C53 H53 119.1
C52 C53 C54 121.8(5)
C54 C53 H53 119.1
C53 C54 C55 116.3(4)
C53 C54 C56 121.0(4)
C55 C54 C56 122.7(4)
C50 C55 N3 117.9(4)
C54 C55 N3 118.5(4)
C54 C55 C50 123.6(5)
C54 C56 H56 106.4
C54 C56 C57 110.9(4)
C54 C56 C59 113.7(4)
C57 C56 H56 106.4
C57 C56 C59 112.3(4)
C59 C56 H56 106.4
C56 C57 H57A 109.0
C56 C57 H57B 109.0
H57A C57 H57B 107.8
C58 C57 C56 113.0(4)
C58 C57 H57A 109.0
C58 C57 H57B 109.0
C57 C58 H58A 109.5
C57 C58 H58B 109.5
C57 C58 H58C 109.5
H58A C58 H58B 109.5
H58A C58 H58C 109.5
H58B C58 H58C 109.5
C56 C59 H59A 108.2
C56 C59 H59B 108.2
H59A C59 H59B 107.4
C60 C59 C56 116.3(5)
C60 C59 H59A 108.2
C60 C59 H59B 108.2
C59 C60 H60A 109.5
C59 C60 H60B 109.5
C59 C60 H60C 109.5
H60A C60 H60B 109.5
H60A C60 H60C 109.5
H60B C60 H60C 109.5
N3 C61 C62 134.2(4)
N3 C61 C72 117.8(4)
C62 C61 C72 107.9(4)
C63 C62 C61 135.5(4)
C63 C62 C67 119.2(4)
C67 C62 C61 105.2(4)
C62 C63 H63 120.8
C62 C63 C64 118.4(5)
C64 C63 H63 120.8
C63 C64 H64 118.7
C65 C64 C63 122.6(5)
C65 C64 H64 118.7
C64 C65 H65 119.8
C64 C65 C66 120.5(4)
C66 C65 H65 119.8
C67 C66 C65 116.6(5)
C67 C66 C68 115.9(4)
C68 C66 C65 127.4(4)
C62 C67 C71 113.8(4)
C66 C67 C62 122.7(4)
C66 C67 C71 123.5(4)
C66 C68 H68 119.5
C69 C68 C66 120.9(5)
C69 C68 H68 119.5
C68 C69 H69 118.8
C68 C69 C70 122.4(5)
C70 C69 H69 118.8
C69 C70 H70 120.8
C71 C70 C69 118.4(5)
C71 C70 H70 120.8
C67 C71 C72 106.3(4)
C70 C71 C67 118.8(4)
C70 C71 C72 134.7(4)
N4 C72 C61 117.1(4)
N4 C72 C71 136.4(4)
C71 C72 C61 106.4(4)
C74 C73 N4 118.5(4)
C83 C73 N4 118.3(4)
C83 C73 C74 123.2(4)
C73 C74 C75 123.8(4)
C80 C74 C73 116.9(4)
C80 C74 C75 119.3(4)
C74 C75 H75 107.7
C74 C75 C76 111.0(4)
C74 C75 C78 111.4(4)
C76 C75 H75 107.7
C76 C75 C78 111.1(4)
C78 C75 H75 107.7
C75 C76 H76A 108.6
C75 C76 H76B 108.6
H76A C76 H76B 107.5
C77 C76 C75 114.9(4)
C77 C76 H76A 108.6
C77 C76 H76B 108.6
C76 C77 H77A 109.5
C76 C77 H77B 109.5
C76 C77 H77C 109.5
H77A C77 H77B 109.5
H77A C77 H77C 109.5
H77B C77 H77C 109.5
C75 C78 H78A 108.3
C75 C78 H78B 108.3
H78A C78 H78B 107.4
C79 C78 C75 116.1(4)
C79 C78 H78A 108.3
C79 C78 H78B 108.3
C78 C79 H79A 109.5
C78 C79 H79B 109.5
C78 C79 H79C 109.5
H79A C79 H79B 109.5
H79A C79 H79C 109.5
H79B C79 H79C 109.5
C74 C80 H80 119.4
C74 C80 C81 121.3(4)
C81 C80 H80 119.4
C80 C81 H81 120.0
C82 C81 C80 119.9(5)
C82 C81 H81 120.0
C81 C82 H82 119.5
C81 C82 C83 121.0(4)
C83 C82 H82 119.5
C73 C83 C82 117.4(4)
C73 C83 C84 122.0(4)
C82 C83 C84 120.6(4)
C83 C84 H84 107.4
C83 C84 C85 110.3(4)
C83 C84 C87 112.0(4)
C85 C84 H84 107.4
C85 C84 C87 112.2(4)
C87 C84 H84 107.4
C84 C85 H85A 108.7
C84 C85 H85B 108.7
H85A C85 H85B 107.6
C86 C85 C84 114.4(4)
C86 C85 H85A 108.7
C86 C85 H85B 108.7
C85 C86 H86A 109.5
C85 C86 H86B 109.5
C85 C86 H86C 109.5
H86A C86 H86B 109.5
H86A C86 H86C 109.5
H86B C86 H86C 109.5
C84 C87 H87A 109.1
C84 C87 H87B 109.1
H87A C87 H87B 107.8
C88 C87 C84 112.6(4)
C88 C87 H87A 109.1
C88 C87 H87B 109.1
C87 C88 H88A 109.5
C87 C88 H88B 109.5
C87 C88 H88C 109.5
H88A C88 H88B 109.5
H88A C88 H88C 109.5
H88B C88 H88C 109.5

loop_
_geom_bond_atom_site_label_1
_geom_bond_atom_site_label_2
_geom_bond_distance
Br1 Ni1 2.3333(8)
Br2 Ni1 2.3294(8)
Ni1 N1 2.019(4)
Ni1 N2 2.052(4)
N1 C28 1.288(6)
N1 C29 1.437(6)
N2 C16 1.451(6)
N2 C17 1.286(6)
C1 H1A 0.9800
C1 H1B 0.9800
C1 H1C 0.9800
C1 C2 1.538(7)
C2 H2A 0.9900
C2 H2B 0.9900
C2 C3 1.536(6)
C3 H3 1.0000
C3 C4 1.549(6)
C3 C6 1.519(6)
C4 H4A 0.9900
C4 H4B 0.9900
C4 C5 1.527(7)
C5 H5A 0.9800
C5 H5B 0.9800
C5 H5C 0.9800
C6 C7 1.391(7)
C6 C16 1.407(6)
C7 H7 0.9500
C7 C8 1.387(7)
C8 H8 0.9500
C8 C9 1.376(7)
C9 H9 0.9500
C9 C10 1.408(7)
C10 C11 1.512(7)
C10 C16 1.403(6)
C11 H11 1.0000
C11 C12 1.535(6)
C11 C14 1.538(6)
C12 H12A 0.9900
C12 H12B 0.9900
C12 C13 1.529(6)
C13 H13A 0.9800
C13 H13B 0.9800
C13 H13C 0.9800
C14 H14A 0.9900
C14 H14B 0.9900
C14 C15 1.527(7)
C15 H15A 0.9800
C15 H15B 0.9800
C15 H15C 0.9800
C17 C18 1.477(6)
C17 C28 1.490(7)
C18 C19 1.380(6)
C18 C23 1.428(6)
C19 H19 0.9500
C19 C20 1.415(6)
C20 H20 0.9500
C20 C21 1.371(7)
C21 H21 0.9500
C21 C22 1.413(7)
C22 C23 1.388(6)
C22 C24 1.423(6)
C23 C27 1.410(6)
C24 H24 0.9500
C24 C25 1.372(7)
C25 H25 0.9500
C25 C26 1.406(6)
C26 H26 0.9500
C26 C27 1.369(6)
C27 C28 1.471(6)
C29 C30 1.401(6)
C29 C34 1.415(6)
C30 C31 1.386(7)
C30 C40 1.527(6)
C31 H31 0.9500
C31 C32 1.378(6)
C32 H32 0.9500
C32 C33 1.377(6)
C33 H33 0.9500
C33 C34 1.401(7)
C34 C35 1.518(6)
C35 H35 1.0000
C35 C36 1.539(6)
C35 C38 1.528(6)
C36 H36A 0.9900
C36 H36B 0.9900
C36 C37 1.519(7)
C37 H37A 0.9800
C37 H37B 0.9800
C37 H37C 0.9800
C38 H38A 0.9900
C38 H38B 0.9900
C38 C39 1.512(7)
C39 H39A 0.9800
C39 H39B 0.9800
C39 H39C 0.9800
C40 H40 1.0000
C40 C41 1.541(7)
C40 C43 1.544(7)
C41 H41A 0.9900
C41 H41B 0.9900
C41 C42 1.492(7)
C42 H42A 0.9800
C42 H42B 0.9800
C42 H42C 0.9800
C43 H43A 0.9900
C43 H43B 0.9900
C43 C44 1.511(7)
C44 H44A 0.9800
C44 H44B 0.9800
C44 H44C 0.9800
Br3 Ni2 2.3275(8)
Br4 Ni2 2.3288(8)
Ni2 N3 2.021(4)
Ni2 N4 2.041(4)
N3 C55 1.445(6)
N3 C61 1.283(5)
N4 C72 1.283(6)
N4 C73 1.451(6)
C45 H45A 0.9800
C45 H45B 0.9800
C45 H45C 0.9800
C45 C46 1.510(7)
C46 H46A 0.9900
C46 H46B 0.9900
C46 C47 1.539(6)
C47 H47 1.0000
C47 C48 1.532(6)
C47 C50 1.518(6)
C48 H48A 0.9900
C48 H48B 0.9900
C48 C49 1.534(6)
C49 H49A 0.9800
C49 H49B 0.9800
C49 H49C 0.9800
C50 C51 1.377(7)
C50 C55 1.404(6)
C51 H51 0.9500
C51 C52 1.388(7)
C52 H52 0.9500
C52 C53 1.374(7)
C53 H53 0.9500
C53 C54 1.390(7)
C54 C55 1.397(6)
C54 C56 1.529(6)
C56 H56 1.0000
C56 C57 1.539(7)
C56 C59 1.541(6)
C57 H57A 0.9900
C57 H57B 0.9900
C57 C58 1.516(7)
C58 H58A 0.9800
C58 H58B 0.9800
C58 H58C 0.9800
C59 H59A 0.9900
C59 H59B 0.9900
C59 C60 1.525(7)
C60 H60A 0.9800
C60 H60B 0.9800
C60 H60C 0.9800
C61 C62 1.469(6)
C61 C72 1.501(6)
C62 C63 1.373(7)
C62 C67 1.416(6)
C63 H63 0.9500
C63 C64 1.410(6)
C64 H64 0.9500
C64 C65 1.371(7)
C65 H65 0.9500
C65 C66 1.409(7)
C66 C67 1.407(6)
C66 C68 1.407(7)
C67 C71 1.416(6)
C68 H68 0.9500
C68 C69 1.374(7)
C69 H69 0.9500
C69 C70 1.414(6)
C70 H70 0.9500
C70 C71 1.375(7)
C71 C72 1.466(6)
C73 C74 1.406(6)
C73 C83 1.381(6)
C74 C75 1.529(6)
C74 C80 1.383(7)
C75 H75 1.0000
C75 C76 1.530(6)
C75 C78 1.541(6)
C76 H76A 0.9900
C76 H76B 0.9900
C76 C77 1.528(6)
C77 H77A 0.9800
C77 H77B 0.9800
C77 H77C 0.9800
C78 H78A 0.9900
C78 H78B 0.9900
C78 C79 1.529(6)
C79 H79A 0.9800
C79 H79B 0.9800
C79 H79C 0.9800
C80 H80 0.9500
C80 C81 1.391(7)
C81 H81 0.9500
C81 C82 1.381(6)
C82 H82 0.9500
C82 C83 1.396(6)
C83 C84 1.521(6)
C84 H84 1.0000
C84 C85 1.530(6)
C84 C87 1.543(6)
C85 H85A 0.9900
C85 H85B 0.9900
C85 C86 1.526(7)
C86 H86A 0.9800
C86 H86B 0.9800
C86 H86C 0.9800
C87 H87A 0.9900
C87 H87B 0.9900
C87 C88 1.524(7)
C88 H88A 0.9800
C88 H88B 0.9800
C88 H88C 0.9800
